data_7212571
loop_
_publ_author_name
'Mu\~noz, M. Carmen'
'Blay, Gonzalo'
'Fern\'andez, Isabel'
'Pedro, Jos\'e R.'
'Carrasco, Rosa'
'Castellano, Mar\'ia'
'Ruiz-Garc\'ia, Rafael'
'Cano, Joan'

_publ_section_title
;
 Topological control in the hydrogen bond-directed self-assembly of
 ortho-, meta-, and para-phenylene-substituted dioxamic acid diethyl
 esters
;
_journal_issue 8
_journal_name_full CrystEngComm
_journal_page_first 2473
_journal_paper_doi 10.1039/c001682a
_journal_volume 12
_journal_year 2010
_chemical_formula_sum 'C14 H16 N2 O6'
_chemical_formula_weight 308.29
_chemical_name_systematic
;
?
;
_space_group_IT_number 15
_symmetry_cell_setting monoclinic
_symmetry_space_group_name_Hall '-C 2yc'
_symmetry_space_group_name_H-M 'C 1 2/c 1'
_atom_sites_solution_hydrogens geom
_atom_sites_solution_primary direct
_atom_sites_solution_secondary difmap
_audit_creation_method SHELXL-97
_cell_angle_alpha 90.00
_cell_angle_beta 94.820(18)
_cell_angle_gamma 90.00
_cell_formula_units_Z 4
_cell_length_a 12.977(3)
_cell_length_b 9.0177(14)
_cell_length_c 12.592(3)
_cell_measurement_temperature 293(2)
_cell_measurement_theta_max 25
_cell_measurement_theta_min 12
_cell_volume 1468.3(5)
_computing_structure_refinement 'SHELXL-97 (Sheldrick, 1997)'
_computing_structure_solution 'SHELXS-97 (Sheldrick, 1990)'
_diffrn_ambient_temperature 293(2)
_diffrn_measured_fraction_theta_full 0.969
_diffrn_measured_fraction_theta_max 0.969
_diffrn_radiation_monochromator graphite
_diffrn_radiation_source 'fine-focus sealed tube'
_diffrn_radiation_type MoK\a
_diffrn_radiation_wavelength 0.71073
_diffrn_reflns_av_R_equivalents 0.4911
_diffrn_reflns_av_sigmaI/netI 0.0189
_diffrn_reflns_limit_h_max 13
_diffrn_reflns_limit_h_min 0
_diffrn_reflns_limit_k_max 9
_diffrn_reflns_limit_k_min 0
_diffrn_reflns_limit_l_max 13
_diffrn_reflns_limit_l_min -13
_diffrn_reflns_number 957
_diffrn_reflns_theta_full 22.48
_diffrn_reflns_theta_max 22.48
_diffrn_reflns_theta_min 2.75
_exptl_absorpt_coefficient_mu 0.110
_exptl_crystal_colour colourless
_exptl_crystal_density_diffrn 1.395
_exptl_crystal_density_method 'not measured'
_exptl_crystal_description prisms
_exptl_crystal_F_000 648
_exptl_crystal_size_max 0.1
_exptl_crystal_size_min 0.04
_refine_diff_density_max 0.339
_refine_diff_density_min -0.305
_refine_diff_density_rms 0.053
_refine_ls_extinction_coef 0.013(4)
_refine_ls_extinction_expression Fc^*^=kFc[1+0.001xFc^2^\l^3^/sin(2\q)]^-1/4^
_refine_ls_extinction_method SHELXL
_refine_ls_goodness_of_fit_ref 0.827
_refine_ls_hydrogen_treatment mixed
_refine_ls_matrix_type full
_refine_ls_number_parameters 107
_refine_ls_number_reflns 933
_refine_ls_number_restraints 0
_refine_ls_restrained_S_all 0.827
_refine_ls_R_factor_all 0.0694
_refine_ls_R_factor_gt 0.0565
_refine_ls_shift/su_max 0.001
_refine_ls_shift/su_mean 0.000
_refine_ls_structure_factor_coef Fsqd
_refine_ls_weighting_details 'calc w=1/[\s^2^(Fo^2^)+(0.1411P)^2^+4.4719P] where P=(Fo^2^+2Fc^2^)/3'
_refine_ls_weighting_scheme calc
_refine_ls_wR_factor_gt 0.1604
_refine_ls_wR_factor_ref 0.1812
_reflns_number_gt 802
_reflns_number_total 933
_reflns_threshold_expression >2sigma(I)
_cod_data_source_file c001682a.txt
_cod_data_source_block compound
_cod_depositor_comments
;
The following automatic conversions were performed:
'_atom_site_symetry_multiplicity' tag replaced with
'_atom_site_symmetry_multiplicity'.

Automatic conversion script
Id: cif_correct_tags 1440 2010-10-19 06:21:57Z saulius 
;
_cod_original_cell_volume 1468.2(5)
_cod_original_sg_symbol_H-M C2/c
_cod_database_code 7212571

loop_
_symmetry_equiv_pos_as_xyz
'x, y, z'
'-x, y, -z+1/2'
'x+1/2, y+1/2, z'
'-x+1/2, y+1/2, -z+1/2'
'-x, -y, -z'
'x, -y, z-1/2'
'-x+1/2, -y+1/2, -z'
'x+1/2, -y+1/2, z-1/2'

loop_
_atom_site_label
_atom_site_type_symbol
_atom_site_fract_x
_atom_site_fract_y
_atom_site_fract_z
_atom_site_U_iso_or_equiv
_atom_site_adp_type
_atom_site_occupancy
_atom_site_symmetry_multiplicity
_atom_site_calc_flag
_atom_site_refinement_flags
O3 O 0.29720(19) 0.1930(3) 0.31431(17) 0.0538(8) Uani 1 1 d .
O1 O 0.32501(18) 0.3843(3) 0.47401(18) 0.0540(8) Uani 1 1 d .
N1 N 0.4431(2) 0.2305(3) 0.5626(2) 0.0420(8) Uani 1 1 d .
H1 H 0.469(3) 0.147(4) 0.564(3) 0.042(9) Uiso 1 1 d .
C4 C 0.4697(2) 0.4674(4) 0.6566(2) 0.0445(9) Uani 1 1 d .
H4 H 0.4497 0.5193 0.5944 0.129(8) Uiso 1 1 calc R
O2 O 0.4129(2) 0.0398(3) 0.3977(2) 0.0759(10) Uani 1 1 d .
C3 C 0.4699(2) 0.3140(3) 0.6576(2) 0.0370(8) Uani 1 1 d .
C7 C 0.2791(3) 0.0947(4) 0.2206(3) 0.0628(11) Uani 1 1 d .
H7A H 0.3210 0.0059 0.2313 0.129(8) Uiso 1 1 calc R
H7B H 0.2071 0.0650 0.2127 0.129(8) Uiso 1 1 calc R
C8 C 0.3037(8) 0.1651(8) 0.1299(4) 0.179(5) Uani 1 1 d .
H8A H 0.2913 0.0995 0.0702 0.129(8) Uiso 1 1 calc R
H8B H 0.3753 0.1930 0.1373 0.129(8) Uiso 1 1 calc R
H8C H 0.2616 0.2522 0.1187 0.129(8) Uiso 1 1 calc R
C6 C 0.5000 0.2376(5) 0.7500 0.0410(11) Uani 1 2 d S
H6 H 0.5000 0.1345 0.7500 0.129(8) Uiso 1 2 calc SR
C2 C 0.3636(2) 0.1521(4) 0.3931(3) 0.0437(9) Uani 1 1 d .
C1 C 0.3742(2) 0.2699(3) 0.4812(2) 0.0398(9) Uani 1 1 d .
C5 C 0.5000 0.5418(5) 0.7500 0.0497(13) Uani 1 2 d S
H5 H 0.5000 0.6450 0.7500 0.129(8) Uiso 1 2 calc SR

loop_
_atom_site_aniso_label
_atom_site_aniso_U_11
_atom_site_aniso_U_22
_atom_site_aniso_U_33
_atom_site_aniso_U_23
_atom_site_aniso_U_13
_atom_site_aniso_U_12
O3 0.0683(16) 0.0572(16) 0.0337(13) -0.0071(10) -0.0096(11) 0.0087(12)
O1 0.0627(16) 0.0470(15) 0.0502(15) -0.0002(10) -0.0065(11) 0.0136(12)
N1 0.0498(16) 0.0399(17) 0.0350(16) -0.0040(12) -0.0036(12) 0.0107(13)
C4 0.0504(19) 0.041(2) 0.0423(18) 0.0008(14) 0.0019(14) 0.0017(14)
O2 0.090(2) 0.0658(19) 0.0671(18) -0.0230(14) -0.0242(14) 0.0377(16)
C3 0.0357(16) 0.0400(18) 0.0350(16) -0.0011(13) 0.0013(12) 0.0027(13)
C7 0.080(3) 0.062(3) 0.044(2) -0.0092(18) -0.0097(18) 0.002(2)
C8 0.347(13) 0.124(5) 0.073(4) -0.045(4) 0.063(6) -0.149(7)
C6 0.038(2) 0.035(2) 0.049(3) 0.000 0.004(2) 0.000
C2 0.0433(18) 0.047(2) 0.0408(19) 0.0012(14) 0.0013(14) 0.0039(15)
C1 0.0410(17) 0.0392(18) 0.0393(18) 0.0026(14) 0.0040(14) 0.0031(14)
C5 0.057(3) 0.035(3) 0.057(3) 0.000 0.000(2) 0.000

loop_
_atom_type_symbol
_atom_type_description
_atom_type_scat_dispersion_real
_atom_type_scat_dispersion_imag
_atom_type_scat_source
C C 0.0033 0.0016 'International Tables Vol C Tables 4.2.6.8 and 6.1.1.4'
H H 0.0000 0.0000 'International Tables Vol C Tables 4.2.6.8 and 6.1.1.4'
N N 0.0061 0.0033 'International Tables Vol C Tables 4.2.6.8 and 6.1.1.4'
O O 0.0106 0.0060 'International Tables Vol C Tables 4.2.6.8 and 6.1.1.4'

loop_
_geom_angle_atom_site_label_1
_geom_angle_atom_site_label_2
_geom_angle_atom_site_label_3
_geom_angle
_geom_angle_site_symmetry_1
_geom_angle_site_symmetry_3
C2 O3 C7 119.0(3) . .
C1 N1 C3 126.5(3) . .
C1 N1 H1 120(2) . .
C3 N1 H1 113(2) . .
C5 C4 C3 118.5(3) . .
C5 C4 H4 120.7 . .
C3 C4 H4 120.7 . .
C6 C3 C4 120.5(3) . .
C6 C3 N1 118.3(3) . .
C4 C3 N1 121.2(3) . .
C8 C7 O3 110.8(4) . .
C8 C7 H7A 109.5 . .
O3 C7 H7A 109.5 . .
C8 C7 H7B 109.5 . .
O3 C7 H7B 109.5 . .
H7A C7 H7B 108.1 . .
C7 C8 H8A 109.5 . .
C7 C8 H8B 109.5 . .
H8A C8 H8B 109.5 . .
C7 C8 H8C 109.5 . .
H8A C8 H8C 109.5 . .
H8B C8 H8C 109.5 . .
C3 C6 C3 120.1(4) . 2_656
C3 C6 H6 119.9 . .
C3 C6 H6 119.9 2_656 .
O2 C2 O3 126.1(3) . .
O2 C2 C1 122.4(3) . .
O3 C2 C1 111.5(3) . .
O1 C1 N1 126.3(3) . .
O1 C1 C2 121.4(3) . .
N1 C1 C2 112.4(3) . .
C4 C5 C4 121.9(4) . 2_656
C4 C5 H5 119.0 . .
C4 C5 H5 119.0 2_656 .

loop_
_geom_bond_atom_site_label_1
_geom_bond_atom_site_label_2
_geom_bond_distance
_geom_bond_site_symmetry_2
O3 C2 1.311(4) .
O3 C7 1.479(4) .
O1 C1 1.213(4) .
N1 C1 1.350(4) .
N1 C3 1.431(4) .
N1 H1 0.82(4) .
C4 C5 1.383(4) .
C4 C3 1.384(5) .
C4 H4 0.9300 .
O2 C2 1.197(4) .
C3 C6 1.380(4) .
C7 C8 1.367(7) .
C7 H7A 0.9700 .
C7 H7B 0.9700 .
C8 H8A 0.9600 .
C8 H8B 0.9600 .
C8 H8C 0.9600 .
C6 C3 1.380(4) 2_656
C6 H6 0.9300 .
C2 C1 1.534(5) .
C5 C4 1.383(4) 2_656
C5 H5 0.9300 .

loop_
_geom_torsion_atom_site_label_1
_geom_torsion_atom_site_label_2
_geom_torsion_atom_site_label_3
_geom_torsion_atom_site_label_4
_geom_torsion
_geom_torsion_site_symmetry_4
C5 C4 C3 C6 -0.3(4) .
C5 C4 C3 N1 -177.7(2) .
C1 N1 C3 C6 149.9(3) .
C1 N1 C3 C4 -32.6(4) .
C2 O3 C7 C8 -119.8(6) .
C4 C3 C6 C3 0.1(2) 2_656
N1 C3 C6 C3 177.6(3) 2_656
C7 O3 C2 O2 -0.1(5) .
C7 O3 C2 C1 178.3(3) .
C3 N1 C1 O1 1.7(5) .
C3 N1 C1 C2 -179.0(3) .
O2 C2 C1 O1 178.4(3) .
O3 C2 C1 O1 0.0(4) .
O2 C2 C1 N1 -0.9(5) .
O3 C2 C1 N1 -179.3(3) .
C3 C4 C5 C4 0.1(2) 2_656
